data_2215742
loop_
_publ_author_name
'Odaba\,so\(glu, Mustafa'
'B\"uy\"ukg\"ung\"or, Orhan'

_publ_section_title
;
 3-(2-Fluoroanilino)isobenzofuran-1(3<i>H</i>)-one
;
_journal_coeditor_code AT2436
_journal_issue 11
_journal_name_full 'Acta Crystallographica Section E'
_journal_page_first o4401
_journal_page_last o4401
_journal_paper_doi 10.1107/S1600536807051483
_journal_volume 63
_journal_year 2007
_chemical_formula_iupac 'C14 H10 F N O2'
_chemical_formula_moiety 'C14 H10 F N O2'
_chemical_formula_sum 'C14 H10 F N O2'
_chemical_formula_weight 243.23
_chemical_name_common 3-(2-fluoroanilino)phthalide
_chemical_name_systematic
;
3-(2-Fluoroanilino)isobenzofuran-1(3<i>H</i>)-one
;
_space_group_IT_number 2
_symmetry_cell_setting triclinic
_symmetry_space_group_name_Hall '-P 1'
_symmetry_space_group_name_H-M 'P -1'
_atom_sites_solution_hydrogens geom
_atom_sites_solution_primary direct
_atom_sites_solution_secondary difmap
_audit_creation_method SHELXL-97
_cell_angle_alpha 88.92(3)
_cell_angle_beta 84.84(3)
_cell_angle_gamma 74.93(2)
_cell_formula_units_Z 2
_cell_length_a 7.0942(18)
_cell_length_b 7.984(2)
_cell_length_c 10.092(4)
_cell_measurement_reflns_used 19681
_cell_measurement_temperature 296
_cell_measurement_theta_max 28.05
_cell_measurement_theta_min 2.03
_cell_volume 549.7(3)
_computing_cell_refinement 'X-AREA (Stoe & Cie, 2002)'
_computing_data_collection 'X-AREA (Stoe & Cie, 2002)'
_computing_data_reduction 'X-RED32 (Stoe & Cie, 2002)'
_computing_molecular_graphics 'ORTEP-3 for Windows (Farrugia, 1997)'
_computing_publication_material 'WinGX (Farrugia, 1999)'
_computing_structure_refinement 'SHELXL97 (Sheldrick, 1997)'
_computing_structure_solution 'SHELXS97 (Sheldrick, 1997)'
_diffrn_ambient_temperature 296
_diffrn_detector_area_resol_mean 6.67
_diffrn_measured_fraction_theta_full 1.000
_diffrn_measured_fraction_theta_max 1.000
_diffrn_measurement_device_type 'Stoe IPDS-2'
_diffrn_measurement_method \w
_diffrn_radiation_monochromator 'plane graphite'
_diffrn_radiation_type MoK\a
_diffrn_radiation_wavelength 0.71073
_diffrn_reflns_av_R_equivalents 0.0366
_diffrn_reflns_av_sigmaI/netI 0.0219
_diffrn_reflns_limit_h_max 8
_diffrn_reflns_limit_h_min -8
_diffrn_reflns_limit_k_max 9
_diffrn_reflns_limit_k_min -9
_diffrn_reflns_limit_l_max 12
_diffrn_reflns_limit_l_min -12
_diffrn_reflns_number 9227
_diffrn_reflns_theta_full 26.00
_diffrn_reflns_theta_max 26.00
_diffrn_reflns_theta_min 2.03
_diffrn_standards_decay_% <2
_diffrn_standards_number 0
_exptl_absorpt_coefficient_mu 0.110
_exptl_absorpt_correction_T_max 0.9676
_exptl_absorpt_correction_T_min 0.9447
_exptl_absorpt_correction_type integration
_exptl_absorpt_process_details '(X-RED32; Stoe & Cie, 2002)'
_exptl_crystal_colour colourless
_exptl_crystal_density_diffrn 1.469
_exptl_crystal_density_method 'not measured'
_exptl_crystal_description prism
_exptl_crystal_F_000 252
_exptl_crystal_size_max 0.620
_exptl_crystal_size_mid 0.523
_exptl_crystal_size_min 0.380
_refine_diff_density_max 0.154
_refine_diff_density_min -0.118
_refine_ls_extinction_coef 0.157(9)
_refine_ls_extinction_expression Fc^*^=kFc[1+0.001xFc^2^\l^3^/sin(2\q)]^-1/4^
_refine_ls_extinction_method 'SHELXL97 (Sheldrick, 1997)'
_refine_ls_goodness_of_fit_ref 1.063
_refine_ls_hydrogen_treatment mixed
_refine_ls_matrix_type full
_refine_ls_number_parameters 168
_refine_ls_number_reflns 2167
_refine_ls_number_restraints 0
_refine_ls_restrained_S_all 1.063
_refine_ls_R_factor_all 0.0380
_refine_ls_R_factor_gt 0.0310
_refine_ls_shift/su_max 0.000
_refine_ls_shift/su_mean 0.000
_refine_ls_structure_factor_coef Fsqd
_refine_ls_weighting_details 'calc w=1/[\s^2^(Fo^2^)+(0.0403P)^2^+0.0693P] where P=(Fo^2^+2Fc^2^)/3'
_refine_ls_weighting_scheme calc
_refine_ls_wR_factor_gt 0.0825
_refine_ls_wR_factor_ref 0.0852
_reflns_number_gt 1822
_reflns_number_total 2167
_reflns_threshold_expression I>2\s(I)
_cod_data_source_file at2436.cif
_cod_data_source_block I
_cod_database_code 2215742
_cod_database_fobs_code 2215742

loop_
_symmetry_equiv_pos_as_xyz
'x, y, z'
'-x, -y, -z'

loop_
_atom_site_type_symbol
_atom_site_label
_atom_site_fract_x
_atom_site_fract_y
_atom_site_fract_z
_atom_site_U_iso_or_equiv
_atom_site_adp_type
_atom_site_calc_flag
_atom_site_refinement_flags
_atom_site_occupancy
C C1 0.74814(17) 0.46754(16) 0.55003(12) 0.0453(3) Uani d . 1
C C2 0.74694(16) 0.28901(15) 0.51978(12) 0.0439(3) Uani d . 1
C C3 0.71836(19) 0.15804(18) 0.60483(14) 0.0538(3) Uani d . 1
H H3 0.6942 0.1762 0.6962 0.065 Uiso calc R 1
C C4 0.7270(2) 0.00029(18) 0.54906(16) 0.0596(4) Uani d . 1
H H4 0.7108 -0.0911 0.6035 0.072 Uiso calc R 1
C C5 0.75954(19) -0.02397(17) 0.41274(16) 0.0587(4) Uani d . 1
H H5 0.7631 -0.1315 0.3773 0.070 Uiso calc R 1
C C6 0.78691(18) 0.10685(16) 0.32784(14) 0.0515(3) Uani d . 1
H H6 0.8079 0.0897 0.2362 0.062 Uiso calc R 1
C C7 0.78179(16) 0.26420(15) 0.38439(12) 0.0431(3) Uani d . 1
C C8 0.81902(17) 0.42464(15) 0.32039(12) 0.0435(3) Uani d . 1
H H8 0.9558 0.3995 0.2829 0.052 Uiso calc R 1
C C9 0.73725(17) 0.61732(15) 0.13090(11) 0.0420(3) Uani d . 1
C C10 0.59784(17) 0.69605(16) 0.04574(13) 0.0477(3) Uani d . 1
C C11 0.6292(2) 0.80564(19) -0.05390(14) 0.0581(4) Uani d . 1
H H11 0.5326 0.8517 -0.1107 0.070 Uiso calc R 1
C C12 0.8064(2) 0.84704(18) -0.06903(14) 0.0602(4) Uani d . 1
H H12 0.8311 0.9218 -0.1363 0.072 Uiso calc R 1
C C13 0.9464(2) 0.77698(18) 0.01608(13) 0.0546(3) Uani d . 1
H H13 1.0654 0.8064 0.0069 0.065 Uiso calc R 1
C C14 0.91375(18) 0.66372(17) 0.11494(13) 0.0485(3) Uani d . 1
H H14 1.0107 0.6179 0.1715 0.058 Uiso calc R 1
N N1 0.69639(16) 0.49475(14) 0.22118(10) 0.0483(3) Uani d . 1
O O1 0.71649(14) 0.54281(13) 0.65565(9) 0.0590(3) Uani d . 1
O O2 0.79064(13) 0.54564(11) 0.43571(8) 0.0492(2) Uani d . 1
F F1 0.42053(11) 0.65855(12) 0.06461(9) 0.0654(3) Uani d . 1
H H15 0.577(2) 0.4864(19) 0.2323(14) 0.057(4) Uiso d . 1

loop_
_atom_site_aniso_label
_atom_site_aniso_U_11
_atom_site_aniso_U_22
_atom_site_aniso_U_33
_atom_site_aniso_U_12
_atom_site_aniso_U_13
_atom_site_aniso_U_23
C1 0.0409(6) 0.0482(7) 0.0475(7) -0.0117(5) -0.0068(5) 0.0027(5)
C2 0.0378(6) 0.0431(6) 0.0504(7) -0.0092(5) -0.0063(5) 0.0053(5)
C3 0.0503(7) 0.0548(8) 0.0557(7) -0.0133(6) -0.0055(6) 0.0134(6)
C4 0.0532(8) 0.0473(8) 0.0793(10) -0.0159(6) -0.0056(6) 0.0186(7)
C5 0.0518(7) 0.0411(7) 0.0840(10) -0.0136(6) -0.0053(7) -0.0005(6)
C6 0.0479(7) 0.0468(7) 0.0595(8) -0.0120(5) -0.0029(5) -0.0037(6)
C7 0.0369(6) 0.0411(6) 0.0508(7) -0.0091(5) -0.0047(5) 0.0041(5)
C8 0.0430(6) 0.0425(6) 0.0456(6) -0.0119(5) -0.0039(5) 0.0015(5)
C9 0.0453(6) 0.0401(6) 0.0399(6) -0.0096(5) -0.0029(5) -0.0018(5)
C10 0.0427(6) 0.0488(7) 0.0506(7) -0.0094(5) -0.0062(5) -0.0018(5)
C11 0.0595(8) 0.0582(8) 0.0531(8) -0.0064(6) -0.0143(6) 0.0099(6)
C12 0.0686(9) 0.0559(8) 0.0537(8) -0.0138(7) -0.0023(6) 0.0140(6)
C13 0.0546(7) 0.0535(7) 0.0571(8) -0.0185(6) -0.0010(6) 0.0059(6)
C14 0.0477(7) 0.0501(7) 0.0491(7) -0.0141(5) -0.0088(5) 0.0050(5)
N1 0.0431(6) 0.0548(6) 0.0501(6) -0.0174(5) -0.0076(4) 0.0097(5)
O1 0.0645(6) 0.0625(6) 0.0518(6) -0.0194(5) -0.0044(4) -0.0071(4)
O2 0.0594(5) 0.0413(5) 0.0497(5) -0.0176(4) -0.0074(4) 0.0029(4)
F1 0.0466(4) 0.0767(6) 0.0755(6) -0.0177(4) -0.0155(4) 0.0098(4)

loop_
_atom_type_symbol
_atom_type_description
_atom_type_scat_dispersion_real
_atom_type_scat_dispersion_imag
_atom_type_scat_source
C C 0.0033 0.0016 'International Tables Vol C Tables 4.2.6.8 and 6.1.1.4'
H H 0.0000 0.0000 'International Tables Vol C Tables 4.2.6.8 and 6.1.1.4'
N N 0.0061 0.0033 'International Tables Vol C Tables 4.2.6.8 and 6.1.1.4'
O O 0.0106 0.0060 'International Tables Vol C Tables 4.2.6.8 and 6.1.1.4'
F F 0.0171 0.0103 'International Tables Vol C Tables 4.2.6.8 and 6.1.1.4'

loop_
_geom_angle_atom_site_label_1
_geom_angle_atom_site_label_2
_geom_angle_atom_site_label_3
_geom_angle
O1 C1 O2 121.89(12)
O1 C1 C2 129.46(12)
O2 C1 C2 108.65(11)
C7 C2 C3 121.87(12)
C7 C2 C1 108.46(11)
C3 C2 C1 129.68(12)
C4 C3 C2 117.46(13)
C4 C3 H3 121.3
C2 C3 H3 121.3
C3 C4 C5 120.66(13)
C3 C4 H4 119.7
C5 C4 H4 119.7
C6 C5 C4 121.90(13)
C6 C5 H5 119.1
C4 C5 H5 119.1
C5 C6 C7 117.30(13)
C5 C6 H6 121.4
C7 C6 H6 121.4
C2 C7 C6 120.81(12)
C2 C7 C8 109.45(11)
C6 C7 C8 129.68(12)
N1 C8 O2 111.83(10)
N1 C8 C7 114.81(10)
O2 C8 C7 102.60(9)
N1 C8 H8 109.1
O2 C8 H8 109.1
C7 C8 H8 109.1
C10 C9 C14 116.10(11)
C10 C9 N1 119.13(11)
C14 C9 N1 124.71(11)
C11 C10 F1 119.38(11)
C11 C10 C9 123.86(12)
F1 C10 C9 116.76(11)
C10 C11 C12 118.79(12)
C10 C11 H11 120.6
C12 C11 H11 120.6
C13 C12 C11 119.35(13)
C13 C12 H12 120.3
C11 C12 H12 120.3
C12 C13 C14 121.16(13)
C12 C13 H13 119.4
C14 C13 H13 119.4
C13 C14 C9 120.65(12)
C13 C14 H14 119.7
C9 C14 H14 119.7
C9 N1 C8 122.50(11)
C9 N1 H15 117.7(10)
C8 N1 H15 117.0(10)
C1 O2 C8 110.74(9)

loop_
_geom_bond_atom_site_label_1
_geom_bond_atom_site_label_2
_geom_bond_distance
C1 O1 1.2077(15)
C1 O2 1.3487(16)
C1 C2 1.4656(18)
C2 C7 1.3752(18)
C2 C3 1.3844(18)
C3 C4 1.374(2)
C3 H3 0.9300
C4 C5 1.383(2)
C4 H4 0.9300
C5 C6 1.3801(19)
C5 H5 0.9300
C6 C7 1.3801(18)
C6 H6 0.9300
C7 C8 1.4972(17)
C8 N1 1.3982(16)
C8 O2 1.4923(15)
C8 H8 0.9800
C9 C10 1.3861(17)
C9 C14 1.3906(17)
C9 N1 1.3922(16)
C10 C11 1.3617(19)
C10 F1 1.3633(15)
C11 C12 1.376(2)
C11 H11 0.9300
C12 C13 1.372(2)
C12 H12 0.9300
C13 C14 1.3785(18)
C13 H13 0.9300
C14 H14 0.9300
N1 H15 0.862(15)

loop_
_geom_hbond_atom_site_label_D
_geom_hbond_atom_site_label_H
_geom_hbond_atom_site_label_A
_geom_hbond_site_symmetry_A
_geom_hbond_distance_DH
_geom_hbond_distance_HA
_geom_hbond_distance_DA
_geom_hbond_angle_DHA
N1 H15 O1 2_666 0.862(15) 2.344(15) 3.1627(17) 158.7(13)
C5 H5 O2 1_545 0.93 2.59 3.3903(18) 143.9
C8 H8 O1 2_766 0.98 2.61 3.4022(17) 137.6
C3 H3 F1 2_666 0.93 2.73 3.617(2) 160.6
C13 H13 F1 1_655 0.93 2.60 3.3275(18) 135.2

loop_
_geom_torsion_atom_site_label_1
_geom_torsion_atom_site_label_2
_geom_torsion_atom_site_label_3
_geom_torsion_atom_site_label_4
_geom_torsion
O1 C1 C2 C7 176.95(12)
O2 C1 C2 C7 -2.39(13)
O1 C1 C2 C3 -3.4(2)
O2 C1 C2 C3 177.27(12)
C7 C2 C3 C4 0.32(18)
C1 C2 C3 C4 -179.31(12)
C2 C3 C4 C5 -1.2(2)
C3 C4 C5 C6 0.8(2)
C4 C5 C6 C7 0.4(2)
C3 C2 C7 C6 0.89(18)
C1 C2 C7 C6 -179.41(10)
C3 C2 C7 C8 -176.47(11)
C1 C2 C7 C8 3.23(13)
C5 C6 C7 C2 -1.22(18)
C5 C6 C7 C8 175.54(12)
C2 C7 C8 N1 -124.33(12)
C6 C7 C8 N1 58.62(17)
C2 C7 C8 O2 -2.79(12)
C6 C7 C8 O2 -179.84(12)
C14 C9 C10 C11 3.59(19)
N1 C9 C10 C11 -173.92(12)
C14 C9 C10 F1 -176.78(11)
N1 C9 C10 F1 5.71(17)
F1 C10 C11 C12 177.82(12)
C9 C10 C11 C12 -2.6(2)
C10 C11 C12 C13 0.1(2)
C11 C12 C13 C14 1.1(2)
C12 C13 C14 C9 0.0(2)
C10 C9 C14 C13 -2.25(18)
N1 C9 C14 C13 175.10(12)
C10 C9 N1 C8 -172.37(11)
C14 C9 N1 C8 10.35(18)
O2 C8 N1 C9 78.83(14)
C7 C8 N1 C9 -164.80(10)
O1 C1 O2 C8 -178.85(11)
C2 C1 O2 C8 0.55(12)
N1 C8 O2 C1 124.86(11)
C7 C8 O2 C1 1.30(12)

loop_
_cod_related_entry_id
_cod_related_entry_database
_cod_related_entry_code
1 ChemSpider 2404874
